data_7105717
loop_
_publ_author_name
'Ga\"el Zucchi'
'Pierre Thu\'ery'
'Eric Rivi\`ere'
'Michel Ephritikhine'

_publ_section_title
;
 Europium(II) Compounds: Simple Synthesis of a Molecular Complex in Water
 and Coordination Polymers with 2,2-Bipyrimidine Mediated Ferromagnetic
 Interactions
;
_journal_name_full Chem.Commun.
_journal_page_first 9143
_journal_page_last 9145
_journal_paper_doi 10.1039/c0cc02539a
_journal_volume 46
_journal_year 2010
_chemical_formula_sum 'C11 H18 Eu I2 N4 O3'
_chemical_formula_weight 660.05
_space_group_IT_number 2
_symmetry_cell_setting triclinic
_symmetry_space_group_name_Hall '-P 1'
_symmetry_space_group_name_H-M 'P -1'
_atom_sites_solution_hydrogens geom
_atom_sites_solution_primary direct
_atom_sites_solution_secondary difmap
_audit_creation_method SHELXL-97
_cell_angle_alpha 93.001(4)
_cell_angle_beta 93.467(6)
_cell_angle_gamma 94.709(5)
_cell_formula_units_Z 2
_cell_length_a 8.7106(6)
_cell_length_b 9.2393(7)
_cell_length_c 11.6831(12)
_cell_measurement_reflns_used 29025
_cell_measurement_temperature 100(2)
_cell_measurement_theta_max 25.68
_cell_measurement_theta_min 3.02
_cell_volume 933.81(14)
_computing_cell_refinement 'HKL2000 (Otwinowski & Minor, 1997)'
_computing_data_collection 'COLLECT (Nonius, 1998)'
_computing_data_reduction 'HKL2000 (Otwinowski & Minor, 1997)'
_computing_molecular_graphics 'SHELXTL (Sheldrick, 1999)'
_computing_publication_material 'SHELXTL (Sheldrick, 1999); PLATON (Spek, 2003)'
_computing_structure_refinement 'SHELXL-97 (Sheldrick, 1997)'
_computing_structure_solution 'SHELXS-97 (Sheldrick, 1997)'
_diffrn_ambient_temperature 100(2)
_diffrn_measured_fraction_theta_full 0.994
_diffrn_measured_fraction_theta_max 0.994
_diffrn_measurement_device_type 'Nonius Kappa-CCD area-detector diffractometer'
_diffrn_measurement_method 'two \f and four \w scans with 2\% steps'
_diffrn_radiation_monochromator graphite
_diffrn_radiation_source 'fine-focus sealed tube'
_diffrn_radiation_type MoK\a
_diffrn_radiation_wavelength 0.71073
_diffrn_reflns_av_R_equivalents 0.0618
_diffrn_reflns_av_sigmaI/netI 0.0805
_diffrn_reflns_limit_h_max 10
_diffrn_reflns_limit_h_min -10
_diffrn_reflns_limit_k_max 11
_diffrn_reflns_limit_k_min -11
_diffrn_reflns_limit_l_max 14
_diffrn_reflns_limit_l_min -14
_diffrn_reflns_number 29025
_diffrn_reflns_theta_full 25.68
_diffrn_reflns_theta_max 25.68
_diffrn_reflns_theta_min 3.02
_diffrn_standards_decay_% 0
_diffrn_standards_interval_time 0
_diffrn_standards_number 0
_exptl_absorpt_coefficient_mu 6.677
_exptl_absorpt_correction_T_max 0.818
_exptl_absorpt_correction_T_min 0.574
_exptl_absorpt_correction_type multi-scan
_exptl_absorpt_process_details 'SCALEPACK (Otwinowski & Minor, 1997)'
_exptl_crystal_colour 'dark brown'
_exptl_crystal_density_diffrn 2.347
_exptl_crystal_density_method 'not measured'
_exptl_crystal_description platelet
_exptl_crystal_F_000 610
_exptl_crystal_size_max 0.10
_exptl_crystal_size_mid 0.10
_exptl_crystal_size_min 0.03
_refine_diff_density_max 1.702
_refine_diff_density_min -2.007
_refine_diff_density_rms 0.261
_refine_ls_extinction_method none
_refine_ls_goodness_of_fit_ref 1.000
_refine_ls_hydrogen_treatment constr
_refine_ls_matrix_type full
_refine_ls_number_parameters 193
_refine_ls_number_reflns 3526
_refine_ls_number_restraints 0
_refine_ls_restrained_S_all 1.000
_refine_ls_R_factor_all 0.0667
_refine_ls_R_factor_gt 0.0479
_refine_ls_shift/su_max 0.000
_refine_ls_shift/su_mean 0.000
_refine_ls_structure_factor_coef Fsqd
_refine_ls_weighting_details 'calc w=1/[\s^2^(Fo^2^)+(0.0635P)^2^] where P=(Fo^2^+2Fc^2^)/3'
_refine_ls_weighting_scheme calc
_refine_ls_wR_factor_gt 0.1114
_refine_ls_wR_factor_ref 0.1179
_reflns_number_gt 2728
_reflns_number_total 3526
_reflns_threshold_expression >2sigma(I)
_cod_data_source_file C0CC02539A.TXT
_cod_data_source_block 4
_cod_database_code 7105717

loop_
_symmetry_equiv_pos_as_xyz
'x, y, z'
'-x, -y, -z'

loop_
_atom_site_label
_atom_site_type_symbol
_atom_site_fract_x
_atom_site_fract_y
_atom_site_fract_z
_atom_site_U_iso_or_equiv
_atom_site_adp_type
_atom_site_occupancy
_atom_site_symmetry_multiplicity
_atom_site_calc_flag
_atom_site_refinement_flags
_atom_site_disorder_assembly
_atom_site_disorder_group
Eu Eu 0.18480(5) 0.14183(5) 0.76785(4) 0.02217(16) Uani 1 1 d . . .
I1 I 0.29398(7) 0.29329(7) 1.02982(6) 0.02757(19) Uani 1 1 d . . .
I2 I 0.73390(7) 0.30575(7) 0.53097(6) 0.02953(19) Uani 1 1 d . . .
O1 O 0.0644(8) 0.3759(7) 0.7237(6) 0.0305(16) Uani 1 1 d . . .
H1 H -0.0257 0.3586 0.6694 0.037 Uiso 1 1 d R . .
O2 O 0.4328(8) 0.2928(7) 0.7183(6) 0.0316(16) Uani 1 1 d . . .
H2 H 0.4877 0.2576 0.6649 0.038 Uiso 1 1 d R . .
O3 O 0.3555(7) -0.0454(7) 0.6906(6) 0.0311(16) Uani 1 1 d . . .
H3 H 0.3047 -0.1015 0.6285 0.037 Uiso 1 1 d R . .
N1 N 0.1353(9) 0.1562(8) 0.5372(7) 0.0235(17) Uani 1 1 d . . .
N2 N 0.0186(9) 0.0579(8) 0.3554(7) 0.0247(18) Uani 1 1 d . . .
N3 N -0.0693(8) 0.1156(8) 0.8911(7) 0.0230(17) Uani 1 1 d . . .
N4 N -0.1521(8) 0.0699(8) 1.0782(7) 0.0229(17) Uani 1 1 d . . .
C1 C 0.0430(11) 0.0582(10) 0.4702(8) 0.024(2) Uani 1 1 d . . .
C2 C 0.0957(10) 0.1644(10) 0.3046(8) 0.024(2) Uani 1 1 d . . .
H2A H 0.0859 0.1652 0.2249 0.029 Uiso 1 1 calc R . .
C3 C 0.1903(11) 0.2746(10) 0.3655(8) 0.024(2) Uani 1 1 d . . .
H3A H 0.2398 0.3507 0.3291 0.029 Uiso 1 1 calc R . .
C4 C 0.2065(10) 0.2648(10) 0.4824(8) 0.023(2) Uani 1 1 d . . .
H4 H 0.2694 0.3364 0.5257 0.028 Uiso 1 1 calc R . .
C5 C -0.0610(10) 0.0517(9) 0.9914(8) 0.023(2) Uani 1 1 d . . .
C6 C -0.2637(12) 0.1655(10) 1.0633(9) 0.030(2) Uani 1 1 d . . .
H6 H -0.3274 0.1839 1.1226 0.036 Uiso 1 1 calc R . .
C7 C -0.2830(11) 0.2352(10) 0.9614(9) 0.027(2) Uani 1 1 d . . .
H7 H -0.3595 0.2985 0.9502 0.032 Uiso 1 1 calc R . .
C8 C -0.1810(11) 0.2048(10) 0.8762(9) 0.029(2) Uani 1 1 d . . .
H8 H -0.1918 0.2486 0.8066 0.035 Uiso 1 1 calc R . .
C9 C 0.0634(15) 0.5142(11) 0.7899(11) 0.045(3) Uani 1 1 d . . .
H9A H -0.0407 0.5304 0.8064 0.068 Uiso 1 1 calc R . .
H9B H 0.1052 0.5916 0.7464 0.068 Uiso 1 1 calc R . .
H9C H 0.1250 0.5115 0.8607 0.068 Uiso 1 1 calc R . .
C10 C 0.4676(13) 0.4453(11) 0.7511(10) 0.037(3) Uani 1 1 d . . .
H10A H 0.4264 0.5025 0.6922 0.055 Uiso 1 1 calc R . .
H10B H 0.5775 0.4669 0.7609 0.055 Uiso 1 1 calc R . .
H10C H 0.4221 0.4681 0.8220 0.055 Uiso 1 1 calc R . .
C11 C 0.5173(12) -0.0532(12) 0.7071(11) 0.044(3) Uani 1 1 d . . .
H11A H 0.5650 -0.0324 0.6371 0.066 Uiso 1 1 calc R . .
H11B H 0.5379 -0.1491 0.7281 0.066 Uiso 1 1 calc R . .
H11C H 0.5585 0.0167 0.7671 0.066 Uiso 1 1 calc R . .

loop_
_atom_site_aniso_label
_atom_site_aniso_U_11
_atom_site_aniso_U_22
_atom_site_aniso_U_33
_atom_site_aniso_U_23
_atom_site_aniso_U_13
_atom_site_aniso_U_12
Eu 0.0229(3) 0.0209(3) 0.0225(3) 0.00038(19) 0.00209(19) 0.00085(19)
I1 0.0280(4) 0.0281(3) 0.0257(4) -0.0010(3) 0.0015(3) -0.0013(3)
I2 0.0298(4) 0.0275(3) 0.0311(4) -0.0016(3) 0.0024(3) 0.0032(3)
O1 0.029(4) 0.027(3) 0.035(4) 0.001(3) -0.003(3) 0.005(3)
O2 0.030(4) 0.026(3) 0.039(5) 0.000(3) 0.011(3) -0.002(3)
O3 0.028(4) 0.039(4) 0.026(4) -0.006(3) -0.001(3) 0.007(3)
N1 0.023(4) 0.023(4) 0.024(5) 0.003(3) -0.001(3) 0.001(3)
N2 0.022(4) 0.027(4) 0.025(5) -0.002(3) 0.005(3) 0.007(3)
N3 0.019(4) 0.025(4) 0.026(5) 0.003(3) 0.003(3) 0.003(3)
N4 0.019(4) 0.022(4) 0.027(5) 0.000(3) 0.002(3) 0.003(3)
C1 0.029(5) 0.025(5) 0.017(5) -0.001(4) 0.003(4) 0.008(4)
C2 0.024(5) 0.028(5) 0.021(5) 0.002(4) 0.001(4) 0.000(4)
C3 0.025(5) 0.021(4) 0.027(6) 0.004(4) 0.004(4) 0.002(4)
C4 0.018(5) 0.021(4) 0.031(6) -0.003(4) 0.004(4) 0.006(4)
C5 0.022(5) 0.020(4) 0.026(5) -0.001(4) 0.000(4) -0.005(4)
C6 0.034(6) 0.019(5) 0.034(6) -0.002(4) 0.006(5) -0.006(4)
C7 0.025(5) 0.029(5) 0.029(6) 0.006(4) 0.001(4) 0.008(4)
C8 0.037(6) 0.023(5) 0.026(6) 0.004(4) 0.001(4) 0.003(4)
C9 0.059(8) 0.026(5) 0.050(8) -0.001(5) -0.012(6) 0.008(5)
C10 0.046(7) 0.032(5) 0.031(6) -0.002(5) 0.007(5) -0.010(5)
C11 0.027(6) 0.046(7) 0.060(9) 0.004(6) 0.004(5) 0.006(5)

loop_
_atom_type_symbol
_atom_type_description
_atom_type_scat_dispersion_real
_atom_type_scat_dispersion_imag
_atom_type_scat_source
C C 0.0033 0.0016 'International Tables Vol C Tables 4.2.6.8 and 6.1.1.4'
H H 0.0000 0.0000 'International Tables Vol C Tables 4.2.6.8 and 6.1.1.4'
N N 0.0061 0.0033 'International Tables Vol C Tables 4.2.6.8 and 6.1.1.4'
O O 0.0106 0.0060 'International Tables Vol C Tables 4.2.6.8 and 6.1.1.4'
Eu Eu -0.1578 3.6682 'International Tables Vol C Tables 4.2.6.8 and 6.1.1.4'
I I -0.4742 1.8119 'International Tables Vol C Tables 4.2.6.8 and 6.1.1.4'

loop_
_geom_angle_atom_site_label_1
_geom_angle_atom_site_label_2
_geom_angle_atom_site_label_3
_geom_angle
_geom_angle_site_symmetry_1
_geom_angle_site_symmetry_3
_geom_angle_publ_flag
O3 Eu O1 143.7(2) . . ?
O3 Eu O2 75.5(2) . . ?
O1 Eu O2 82.0(2) . . ?
O3 Eu N3 131.8(2) . . ?
O1 Eu N3 79.3(2) . . ?
O2 Eu N3 149.3(2) . . ?
O3 Eu N1 77.7(2) . . ?
O1 Eu N1 70.2(2) . . ?
O2 Eu N1 78.7(2) . . ?
N3 Eu N1 116.7(2) . . ?
O3 Eu N4 78.1(2) . 2_557 ?
O1 Eu N4 137.5(2) . 2_557 ?
O2 Eu N4 128.9(2) . 2_557 ?
N3 Eu N4 59.5(2) . 2_557 ?
N1 Eu N4 136.0(2) . 2_557 ?
O3 Eu N2 76.3(2) . 2_556 ?
O1 Eu N2 100.5(2) . 2_556 ?
O2 Eu N2 133.4(2) . 2_556 ?
N3 Eu N2 74.3(2) . 2_556 ?
N1 Eu N2 59.5(2) . 2_556 ?
N4 Eu N2 79.3(2) 2_557 2_556 ?
O3 Eu I1 115.70(15) . . ?
O1 Eu I1 87.86(16) . . ?
O2 Eu I1 81.15(16) . . ?
N3 Eu I1 74.06(17) . . ?
N1 Eu I1 151.93(16) . . ?
N4 Eu I1 72.11(16) 2_557 . ?
N2 Eu I1 145.07(17) 2_556 . ?
C9 O1 Eu 131.9(6) . . ?
C9 O1 H1 111.5 . . ?
Eu O1 H1 112.0 . . ?
C10 O2 Eu 124.0(6) . . ?
C10 O2 H2 115.7 . . ?
Eu O2 H2 118.4 . . ?
C11 O3 Eu 130.3(6) . . ?
C11 O3 H3 116.8 . . ?
Eu O3 H3 110.9 . . ?
C1 N1 C4 115.6(8) . . ?
C1 N1 Eu 123.9(6) . . ?
C4 N1 Eu 120.4(6) . . ?
C2 N2 C1 116.0(8) . . ?
C2 N2 Eu 121.3(6) . 2_556 ?
C1 N2 Eu 122.7(6) . 2_556 ?
C8 N3 C5 116.5(8) . . ?
C8 N3 Eu 120.3(6) . . ?
C5 N3 Eu 119.2(6) . . ?
C5 N4 C6 116.5(8) . . ?
C5 N4 Eu 119.3(6) . 2_557 ?
C6 N4 Eu 120.3(6) . 2_557 ?
N2 C1 N1 126.2(8) . . ?
N2 C1 C1 117.3(10) . 2_556 ?
N1 C1 C1 116.4(10) . 2_556 ?
N2 C2 C3 122.9(9) . . ?
N2 C2 H2A 118.6 . . ?
C3 C2 H2A 118.6 . . ?
C4 C3 C2 116.3(9) . . ?
C4 C3 H3A 121.8 . . ?
C2 C3 H3A 121.8 . . ?
N1 C4 C3 122.9(9) . . ?
N1 C4 H4 118.5 . . ?
C3 C4 H4 118.5 . . ?
N4 C5 N3 126.5(9) . . ?
N4 C5 C5 116.2(11) . 2_557 ?
N3 C5 C5 117.3(10) . 2_557 ?
N4 C6 C7 121.2(9) . . ?
N4 C6 H6 119.4 . . ?
C7 C6 H6 119.4 . . ?
C6 C7 C8 116.5(9) . . ?
C6 C7 H7 121.7 . . ?
C8 C7 H7 121.7 . . ?
N3 C8 C7 122.7(9) . . ?
N3 C8 H8 118.7 . . ?
C7 C8 H8 118.7 . . ?
O1 C9 H9A 109.5 . . ?
O1 C9 H9B 109.5 . . ?
H9A C9 H9B 109.5 . . ?
O1 C9 H9C 109.5 . . ?
H9A C9 H9C 109.5 . . ?
H9B C9 H9C 109.5 . . ?
O2 C10 H10A 109.5 . . ?
O2 C10 H10B 109.5 . . ?
H10A C10 H10B 109.5 . . ?
O2 C10 H10C 109.5 . . ?
H10A C10 H10C 109.5 . . ?
H10B C10 H10C 109.5 . . ?
O3 C11 H11A 109.5 . . ?
O3 C11 H11B 109.5 . . ?
H11A C11 H11B 109.5 . . ?
O3 C11 H11C 109.5 . . ?
H11A C11 H11C 109.5 . . ?
H11B C11 H11C 109.5 . . ?

loop_
_geom_bond_atom_site_label_1
_geom_bond_atom_site_label_2
_geom_bond_distance
_geom_bond_site_symmetry_2
_geom_bond_publ_flag
Eu O3 2.537(6) . ?
Eu O1 2.543(6) . ?
Eu O2 2.586(6) . ?
Eu N3 2.714(7) . ?
Eu N1 2.715(8) . ?
Eu N4 2.735(8) 2_557 ?
Eu N2 2.738(8) 2_556 ?
Eu I1 3.3484(8) . ?
O1 C9 1.459(12) . ?
O1 H1 0.9759 . ?
O2 C10 1.443(11) . ?
O2 H2 0.8745 . ?
O3 C11 1.419(12) . ?
O3 H3 0.9357 . ?
N1 C1 1.345(12) . ?
N1 C4 1.347(12) . ?
N2 C2 1.331(12) . ?
N2 C1 1.344(12) . ?
N2 Eu 2.738(8) 2_556 ?
N3 C8 1.335(12) . ?
N3 C5 1.340(12) . ?
N4 C5 1.336(12) . ?
N4 C6 1.375(12) . ?
N4 Eu 2.735(8) 2_557 ?
C1 C1 1.488(18) 2_556 ?
C2 C3 1.392(13) . ?
C2 H2A 0.9300 . ?
C3 C4 1.372(13) . ?
C3 H3A 0.9300 . ?
C4 H4 0.9300 . ?
C5 C5 1.499(18) 2_557 ?
C6 C7 1.391(14) . ?
C6 H6 0.9300 . ?
C7 C8 1.407(14) . ?
C7 H7 0.9300 . ?
C8 H8 0.9300 . ?
C9 H9A 0.9600 . ?
C9 H9B 0.9600 . ?
C9 H9C 0.9600 . ?
C10 H10A 0.9600 . ?
C10 H10B 0.9600 . ?
C10 H10C 0.9600 . ?
C11 H11A 0.9600 . ?
C11 H11B 0.9600 . ?
C11 H11C 0.9600 . ?

loop_
_geom_hbond_atom_site_label_D
_geom_hbond_atom_site_label_H
_geom_hbond_atom_site_label_A
_geom_hbond_distance_DH
_geom_hbond_distance_HA
_geom_hbond_distance_DA
_geom_hbond_angle_DHA
_geom_hbond_site_symmetry_A
O1 H1 I2 0.98 2.57 3.541(7) 178.0 1_455
O2 H2 I2 0.87 2.75 3.515(7) 146.7 .
O3 H3 I2 0.94 2.57 3.448(7) 156.8 2_656
